data_7226407
loop_
_publ_author_name
'Phukan, Nithi'
'Baruah, Jubaraj B.'

_publ_section_title
;
 Conformational adjustments over synthons of urea and thiourea based
 assemblies
;
_journal_issue 40
_journal_name_full CrystEngComm
_journal_page_first 7753
_journal_paper_doi 10.1039/C6CE01326K
_journal_volume 18
_journal_year 2016
_chemical_formula_sum 'C15 H13 N3 S2'
_chemical_formula_weight 299.40
_chemical_name_systematic
; 
 ? 
;
_space_group_IT_number 2
_symmetry_cell_setting triclinic
_symmetry_space_group_name_Hall '-P 1'
_symmetry_space_group_name_H-M 'P -1'
_atom_sites_solution_hydrogens geom
_atom_sites_solution_primary direct
_atom_sites_solution_secondary difmap
_audit_creation_method SHELXL-97
_audit_update_record
;
2016-02-12 deposited with the CCDC.
2016-08-31 downloaded from the CCDC.
;
_cell_angle_alpha 107.745(6)
_cell_angle_beta 99.244(7)
_cell_angle_gamma 97.038(6)
_cell_formula_units_Z 2
_cell_length_a 7.6645(6)
_cell_length_b 7.8706(7)
_cell_length_c 12.6909(12)
_cell_measurement_reflns_used 2376
_cell_measurement_temperature 296(2)
_cell_measurement_theta_max 24.76
_cell_measurement_theta_min 2.73
_cell_volume 707.60(11)
_computing_structure_refinement 'SHELXL-97 (Sheldrick, 1997)'
_computing_structure_solution 'SHELXS-97 (Sheldrick, 1990)'
_diffrn_ambient_temperature 296(2)
_diffrn_measured_fraction_theta_full 0.988
_diffrn_measured_fraction_theta_max 0.988
_diffrn_measurement_device_type 'CCD area detector'
_diffrn_measurement_method 'phi and omega scans'
_diffrn_radiation_monochromator graphite
_diffrn_radiation_source 'fine-focus sealed tube'
_diffrn_radiation_type MoK\a
_diffrn_radiation_wavelength 0.71073
_diffrn_reflns_av_R_equivalents 0.0324
_diffrn_reflns_av_sigmaI/netI 0.0285
_diffrn_reflns_limit_h_max 9
_diffrn_reflns_limit_h_min -9
_diffrn_reflns_limit_k_max 9
_diffrn_reflns_limit_k_min -9
_diffrn_reflns_limit_l_max 14
_diffrn_reflns_limit_l_min -15
_diffrn_reflns_number 10509
_diffrn_reflns_theta_full 25.25
_diffrn_reflns_theta_max 25.25
_diffrn_reflns_theta_min 1.72
_exptl_absorpt_coefficient_mu 0.368
_exptl_absorpt_correction_T_max 0.957
_exptl_absorpt_correction_T_min 0.899
_exptl_absorpt_correction_type multi-scan
_exptl_absorpt_process_details multi-scan
_exptl_crystal_colour yellow
_exptl_crystal_density_diffrn 1.405
_exptl_crystal_density_method 'not measured'
_exptl_crystal_description block
_exptl_crystal_F_000 312
_exptl_crystal_size_max 0.32
_exptl_crystal_size_mid 0.24
_exptl_crystal_size_min 0.12
_refine_diff_density_max 0.186
_refine_diff_density_min -0.180
_refine_diff_density_rms 0.039
_refine_ls_extinction_method none
_refine_ls_goodness_of_fit_ref 1.061
_refine_ls_hydrogen_treatment mixed
_refine_ls_matrix_type full
_refine_ls_number_parameters 182
_refine_ls_number_reflns 2531
_refine_ls_number_restraints 0
_refine_ls_restrained_S_all 1.061
_refine_ls_R_factor_all 0.0527
_refine_ls_R_factor_gt 0.0363
_refine_ls_shift/su_max 0.000
_refine_ls_shift/su_mean 0.000
_refine_ls_structure_factor_coef Fsqd
_refine_ls_weighting_details 'calc w=1/[\s^2^(Fo^2^)+(0.0700P)^2^+0.0000P] where P=(Fo^2^+2Fc^2^)/3'
_refine_ls_weighting_scheme calc
_refine_ls_wR_factor_gt 0.1056
_refine_ls_wR_factor_ref 0.1170
_reflns_number_gt 1890
_reflns_number_total 2531
_reflns_threshold_expression >2sigma(I)
_cod_data_source_file c6ce01326k2.cif
_cod_data_source_block 2
_cod_depositor_comments
;
The following automatic conversions were performed:

'_symmetry_cell_setting' value 'Triclinic' changed to 'triclinic'
according to
/usr/data/users/saulius/crontab/automatic-downloads/rss-feeds/RSC/lib/dictionaries/cif_core.dic
dictionary named 'cif_core.dic' version 2.4.2 from 2011-04-26.

Automatic conversion script
Id: cif_fix_values 4268 2015-11-12 08:31:59Z antanas 

 Adding full bibliography for 7226405--7226416.cif.
;
_cod_original_sg_symbol_H-M P-1
_cod_database_code 7226407

loop_
_symmetry_equiv_pos_as_xyz
'x, y, z'
'-x, -y, -z'

loop_
_atom_site_label
_atom_site_type_symbol
_atom_site_fract_x
_atom_site_fract_y
_atom_site_fract_z
_atom_site_U_iso_or_equiv
_atom_site_adp_type
_atom_site_occupancy
_atom_site_symmetry_multiplicity
_atom_site_calc_flag
_atom_site_refinement_flags
S2 S 1.47151(8) 0.46441(9) 0.32017(5) 0.0611(2) Uani 1 1 d .
S1 S 1.06906(8) 0.32471(9) 0.59308(5) 0.0617(2) Uani 1 1 d .
C15 C 0.9934(2) 0.2656(2) 0.05933(16) 0.0396(5) Uani 1 1 d .
C6 C 1.1477(3) 0.2251(3) 0.12026(16) 0.0418(5) Uani 1 1 d .
C5 C 1.2802(3) 0.3412(3) 0.32538(16) 0.0445(5) Uani 1 1 d .
C4 C 1.0898(3) 0.2737(3) 0.45374(16) 0.0429(5) Uani 1 1 d .
C7 C 1.2801(3) 0.1623(3) 0.06812(18) 0.0476(5) Uani 1 1 d .
H7 H 1.3786 0.1350 0.1088 0.057 Uiso 1 1 calc R
C10 C 0.9841(3) 0.2404(3) -0.05694(17) 0.0441(5) Uani 1 1 d .
C9 C 1.1254(3) 0.1773(3) -0.10817(18) 0.0502(5) Uani 1 1 d .
H9 H 1.1203 0.1621 -0.1843 0.060 Uiso 1 1 calc R
C14 C 0.8499(3) 0.3277(3) 0.10944(18) 0.0477(5) Uani 1 1 d .
H14 H 0.8537 0.3434 0.1855 0.057 Uiso 1 1 calc R
C8 C 1.2679(3) 0.1388(3) -0.04719(19) 0.0522(6) Uani 1 1 d .
H8 H 1.3591 0.0962 -0.0822 0.063 Uiso 1 1 calc R
C11 C 0.8318(3) 0.2812(3) -0.1179(2) 0.0579(6) Uani 1 1 d .
H11 H 0.8240 0.2671 -0.1941 0.069 Uiso 1 1 calc R
C12 C 0.6977(3) 0.3401(3) -0.0672(2) 0.0626(7) Uani 1 1 d .
H12 H 0.5984 0.3647 -0.1088 0.075 Uiso 1 1 calc R
C1 C 0.6328(3) 0.0287(4) 0.3605(2) 0.0685(7) Uani 1 1 d .
H1A H 0.6486 -0.0913 0.3202 0.103 Uiso 1 1 calc R
H1B H 0.5878 0.0857 0.3074 0.103 Uiso 1 1 calc R
H1C H 0.5486 0.0216 0.4081 0.103 Uiso 1 1 calc R
C2 C 0.8084(3) 0.1374(3) 0.43133(18) 0.0502(5) Uani 1 1 d .
C13 C 0.7079(3) 0.3641(3) 0.0472(2) 0.0561(6) Uani 1 1 d .
H13 H 0.6156 0.4058 0.0812 0.067 Uiso 1 1 calc R
C3 C 0.8525(3) 0.2048(4) 0.5446(2) 0.0668(7) Uani 1 1 d .
H3 H 0.7750 0.1885 0.5915 0.080 Uiso 1 1 calc R
N1 N 0.9468(2) 0.1759(2) 0.37878(14) 0.0466(4) Uani 1 1 d .
N3 N 1.1508(2) 0.2422(2) 0.23607(13) 0.0474(4) Uani 1 1 d .
H3A H 1.0601 0.1827 0.2496 0.057 Uiso 1 1 calc R
N2 N 1.2475(2) 0.3409(2) 0.42910(14) 0.0515(5) Uani 1 1 d .
H2 H 1.3368 0.3887 0.4856 0.062 Uiso 1 1 calc R

loop_
_atom_site_aniso_label
_atom_site_aniso_U_11
_atom_site_aniso_U_22
_atom_site_aniso_U_33
_atom_site_aniso_U_23
_atom_site_aniso_U_13
_atom_site_aniso_U_12
S2 0.0521(4) 0.0796(5) 0.0380(4) 0.0167(3) -0.0001(3) -0.0190(3)
S1 0.0711(4) 0.0744(4) 0.0317(3) 0.0104(3) 0.0110(3) 0.0021(3)
C15 0.0395(11) 0.0384(11) 0.0336(11) 0.0070(8) 0.0061(8) -0.0061(8)
C6 0.0430(11) 0.0452(11) 0.0293(11) 0.0077(9) 0.0060(8) -0.0073(9)
C5 0.0473(12) 0.0505(12) 0.0307(11) 0.0130(9) 0.0011(8) 0.0004(9)
C4 0.0508(12) 0.0441(11) 0.0308(11) 0.0114(9) 0.0059(9) 0.0045(9)
C7 0.0419(11) 0.0494(12) 0.0453(13) 0.0109(10) 0.0070(9) 0.0002(9)
C10 0.0452(11) 0.0462(12) 0.0336(11) 0.0111(9) 0.0041(9) -0.0080(9)
C9 0.0573(13) 0.0520(13) 0.0327(11) 0.0076(9) 0.0119(10) -0.0090(10)
C14 0.0444(12) 0.0483(12) 0.0441(12) 0.0086(10) 0.0125(9) -0.0019(9)
C8 0.0491(13) 0.0531(13) 0.0488(14) 0.0075(10) 0.0208(10) -0.0014(10)
C11 0.0623(15) 0.0634(15) 0.0409(13) 0.0199(11) -0.0002(11) -0.0072(11)
C12 0.0468(13) 0.0668(15) 0.0729(18) 0.0313(13) -0.0006(12) 0.0014(11)
C1 0.0513(14) 0.0894(18) 0.0595(16) 0.0198(14) 0.0165(12) -0.0006(12)
C2 0.0518(13) 0.0565(13) 0.0440(14) 0.0167(11) 0.0162(10) 0.0083(10)
C13 0.0437(12) 0.0551(14) 0.0652(16) 0.0151(12) 0.0130(11) 0.0036(10)
C3 0.0674(16) 0.0849(18) 0.0484(15) 0.0192(13) 0.0249(12) 0.0056(13)
N1 0.0470(10) 0.0529(11) 0.0372(10) 0.0135(8) 0.0102(8) 0.0012(8)
N3 0.0450(10) 0.0585(11) 0.0309(10) 0.0127(8) 0.0047(7) -0.0096(8)
N2 0.0489(10) 0.0659(12) 0.0302(10) 0.0141(8) -0.0011(7) -0.0076(8)

loop_
_atom_type_symbol
_atom_type_description
_atom_type_scat_dispersion_real
_atom_type_scat_dispersion_imag
_atom_type_scat_source
C C 0.0033 0.0016 'International Tables Vol C Tables 4.2.6.8 and 6.1.1.4'
N N 0.0061 0.0033 'International Tables Vol C Tables 4.2.6.8 and 6.1.1.4'
S S 0.1246 0.1234 'International Tables Vol C Tables 4.2.6.8 and 6.1.1.4'
H H 0.0000 0.0000 'International Tables Vol C Tables 4.2.6.8 and 6.1.1.4'

loop_
_geom_angle_atom_site_label_1
_geom_angle_atom_site_label_2
_geom_angle_atom_site_label_3
_geom_angle
C3 S1 C4 88.09(11)
C10 C15 C14 118.94(19)
C10 C15 C6 117.77(18)
C14 C15 C6 123.29(18)
C7 C6 C15 121.21(19)
C7 C6 N3 121.59(19)
C15 C6 N3 117.07(17)
N3 C5 N2 115.35(18)
N3 C5 S2 125.47(16)
N2 C5 S2 119.17(14)
N1 C4 N2 125.18(18)
N1 C4 S1 115.12(16)
N2 C4 S1 119.66(14)
C6 C7 C8 119.9(2)
C9 C10 C15 119.56(19)
C9 C10 C11 122.3(2)
C15 C10 C11 118.1(2)
C8 C9 C10 120.5(2)
C13 C14 C15 120.4(2)
C9 C8 C7 121.0(2)
C12 C11 C10 121.2(2)
C11 C12 C13 120.2(2)
C3 C2 N1 113.9(2)
C3 C2 C1 126.9(2)
N1 C2 C1 119.18(19)
C14 C13 C12 121.1(2)
C2 C3 S1 112.13(18)
C4 N1 C2 110.76(18)
C5 N3 C6 126.64(17)
C4 N2 C5 128.30(17)

loop_
_geom_bond_atom_site_label_1
_geom_bond_atom_site_label_2
_geom_bond_distance
S2 C5 1.678(2)
S1 C3 1.720(3)
S1 C4 1.728(2)
C15 C10 1.416(3)
C15 C14 1.421(3)
C15 C6 1.431(3)
C6 C7 1.360(3)
C6 N3 1.430(2)
C5 N3 1.337(2)
C5 N2 1.380(3)
C4 N1 1.308(2)
C4 N2 1.379(3)
C7 C8 1.404(3)
C10 C9 1.415(3)
C10 C11 1.421(3)
C9 C8 1.355(3)
C14 C13 1.353(3)
C11 C12 1.354(3)
C12 C13 1.393(3)
C1 C2 1.487(3)
C2 C3 1.341(3)
C2 N1 1.391(3)
